data_4064782
loop_
_publ_author_name
'Kessler, Mathias'
'Knapp, Carsten'
'Zogaj, Ardiana'

_publ_section_title
;
 Cationic Dialkyl Metal Compounds of Group 13 Elements (E = Al, Ga, In)
 Stabilized by the Weakly Coordinating Dianion [B12Cl12]2--
;
_journal_issue 14
_journal_name_full Organometallics
_journal_page_first 3786
_journal_paper_doi 10.1021/om2003333
_journal_volume 30
_journal_year 2011
_chemical_formula_moiety 'C8 H20 Al2 B12 Cl12'
_chemical_formula_sum 'C8 H20 Al2 B12 Cl12'
_chemical_formula_weight 725.32
_chemical_name_systematic
; 
 ? 
;
_space_group_IT_number 12
_symmetry_cell_setting monoclinic
_symmetry_space_group_name_Hall '-C 2y'
_symmetry_space_group_name_H-M 'C 1 2/m 1'
_atom_sites_solution_hydrogens geom
_atom_sites_solution_primary direct
_atom_sites_solution_secondary difmap
_audit_creation_method SHELXL-97
_cell_angle_alpha 90.00
_cell_angle_beta 94.75(3)
_cell_angle_gamma 90.00
_cell_formula_units_Z 2
_cell_length_a 11.721(2)
_cell_length_b 13.850(3)
_cell_length_c 9.0489(18)
_cell_measurement_reflns_used 3000
_cell_measurement_temperature 160(2)
_cell_measurement_theta_max 26.0
_cell_measurement_theta_min 3.11
_cell_volume 1463.9(5)
_computing_cell_refinement 'CrystalClear (Rigaku Inc., 2007)'
_computing_data_collection 'CrystalClear (Rigaku Inc., 2007)'
_computing_data_reduction 'CrystalClear (Rigaku Inc., 2007)'
_computing_molecular_graphics 'DIAMOND (Brandenburg et al., 2010)'
_computing_publication_material 'SHELXL-97 (Sheldrick, 2008)'
_computing_structure_refinement 'SHELXL-97 (Sheldrick, 2008)'
_computing_structure_solution 'SHELXS-97 (Sheldrick, 2008)'
_diffrn_ambient_temperature 160(2)
_diffrn_detector_area_resol_mean 10.0000
_diffrn_measured_fraction_theta_full 0.989
_diffrn_measured_fraction_theta_max 0.989
_diffrn_measurement_device_type 'Rigaku R-AXIS Spider'
_diffrn_measurement_method '\w scans and/or \f scans'
_diffrn_radiation_detector RX
_diffrn_radiation_monochromator graphite
_diffrn_radiation_source 'sealed tube'
_diffrn_radiation_type MoK\a
_diffrn_radiation_wavelength 0.71073
_diffrn_reflns_av_R_equivalents 0.0304
_diffrn_reflns_av_sigmaI/netI 0.0098
_diffrn_reflns_limit_h_max 14
_diffrn_reflns_limit_h_min -14
_diffrn_reflns_limit_k_max 17
_diffrn_reflns_limit_k_min -17
_diffrn_reflns_limit_l_max 11
_diffrn_reflns_limit_l_min -11
_diffrn_reflns_number 34643
_diffrn_reflns_theta_full 26.00
_diffrn_reflns_theta_max 26.00
_diffrn_reflns_theta_min 3.11
_exptl_absorpt_coefficient_mu 1.199
_exptl_absorpt_correction_T_max 0.8895
_exptl_absorpt_correction_T_min 0.7700
_exptl_absorpt_correction_type multi-scan
_exptl_absorpt_process_details
;
March 2001 T Higashi
;
_exptl_crystal_colour Colorless
_exptl_crystal_density_diffrn 1.645
_exptl_crystal_density_method 'not measured'
_exptl_crystal_description Irregular
_exptl_crystal_F_000 716
_exptl_crystal_size_max 0.23
_exptl_crystal_size_mid 0.18
_exptl_crystal_size_min 0.10
_refine_diff_density_max 0.546
_refine_diff_density_min -0.609
_refine_diff_density_rms 0.108
_refine_ls_extinction_method none
_refine_ls_goodness_of_fit_ref 1.298
_refine_ls_hydrogen_treatment refU
_refine_ls_matrix_type full
_refine_ls_number_parameters 107
_refine_ls_number_reflns 1495
_refine_ls_number_restraints 0
_refine_ls_restrained_S_all 1.298
_refine_ls_R_factor_all 0.0475
_refine_ls_R_factor_gt 0.0468
_refine_ls_shift/su_max 0.000
_refine_ls_shift/su_mean 0.000
_refine_ls_structure_factor_coef Fsqd
_refine_ls_weighting_details 'calc w=1/[\s^2^(Fo^2^)+13.7563P] where P=(Fo^2^+2Fc^2^)/3'
_refine_ls_weighting_scheme calc
_refine_ls_wR_factor_gt 0.1102
_refine_ls_wR_factor_ref 0.1104
_reflns_number_gt 1464
_reflns_number_total 1495
_reflns_threshold_expression >2sigma(I)
_cod_data_source_file om2003333_si_002.cif
_cod_data_source_block ck-mk-10
_cod_original_sg_symbol_H-M C2/m
_cod_database_code 4064782

loop_
_symmetry_equiv_pos_as_xyz
'x, y, z'
'-x, y, -z'
'x+1/2, y+1/2, z'
'-x+1/2, y+1/2, -z'
'-x, -y, -z'
'x, -y, z'
'-x+1/2, -y+1/2, -z'
'x+1/2, -y+1/2, z'

loop_
_atom_site_label
_atom_site_type_symbol
_atom_site_fract_x
_atom_site_fract_y
_atom_site_fract_z
_atom_site_U_iso_or_equiv
_atom_site_adp_type
_atom_site_occupancy
_atom_site_symmetry_multiplicity
_atom_site_calc_flag
_atom_site_refinement_flags
_atom_site_disorder_assembly
_atom_site_disorder_group
Cl1 Cl 0.75093(9) 0.37038(8) 0.54832(11) 0.0292(3) Uani 1 1 d . A .
Cl2 Cl 0.89392(12) 0.5000 0.84757(15) 0.0236(3) Uani 1 2 d S . .
Cl3 Cl 1.02953(10) 0.28485(8) 0.70047(12) 0.0304(3) Uani 1 1 d . . .
Cl4 Cl 0.79345(12) 0.5000 0.19801(16) 0.0291(4) Uani 1 2 d S . .
B1 B 0.8802(4) 0.4356(3) 0.5196(5) 0.0174(8) Uani 1 1 d . . .
B2 B 0.9522(5) 0.5000 0.6669(7) 0.0173(12) Uani 1 2 d S . .
B3 B 1.0162(4) 0.3946(3) 0.5989(5) 0.0187(9) Uani 1 1 d . . .
B4 B 0.8979(5) 0.5000 0.3517(7) 0.0187(12) Uani 1 2 d S . .
Al1 Al 0.7360(2) 0.3794(3) 0.8197(3) 0.0372(7) Uani 0.50 1 d P . .
C1 C 0.786(3) 0.2676(15) 0.932(4) 0.067(12) Uani 0.50 1 d P A 1
H1A H 0.7898 0.2126 0.8623 0.058(18) Uiso 0.50 1 calc PR A 1
H1B H 0.8645 0.2796 0.9767 0.058(18) Uiso 0.50 1 calc PR A 1
C2 C 0.709(3) 0.237(2) 1.057(4) 0.086(14) Uani 0.50 1 d P A 1
H2A H 0.6396 0.2062 1.0135 0.10(2) Uiso 0.50 1 calc PR A 1
H2B H 0.6889 0.2950 1.1125 0.10(2) Uiso 0.50 1 calc PR A 1
H2C H 0.7518 0.1924 1.1249 0.10(2) Uiso 0.50 1 calc PR A 1
C3 C 0.6006(9) 0.4514(10) 0.8508(12) 0.056(3) Uani 0.50 1 d P A 1
H3A H 0.5510 0.4074 0.9032 0.058(18) Uiso 0.50 1 calc PR A 1
H3B H 0.6248 0.5032 0.9220 0.058(18) Uiso 0.50 2 calc SR A 1
C4 C 0.5221(9) 0.5000 0.7269(13) 0.083(4) Uani 1 2 d S A 1
H4A H 0.5458 0.4804 0.6300 0.10(2) Uiso 0.50 1 calc PR A 1
H4B H 0.5280 0.5703 0.7368 0.10(2) Uiso 0.50 1 calc PR A 1
H4C H 0.4427 0.4801 0.7354 0.10(2) Uiso 0.50 1 calc PR A 1

loop_
_atom_site_aniso_label
_atom_site_aniso_U_11
_atom_site_aniso_U_22
_atom_site_aniso_U_33
_atom_site_aniso_U_23
_atom_site_aniso_U_13
_atom_site_aniso_U_12
Cl1 0.0265(5) 0.0316(6) 0.0307(5) -0.0026(4) 0.0089(4) -0.0118(4)
Cl2 0.0284(7) 0.0284(7) 0.0149(6) 0.000 0.0085(5) 0.000
Cl3 0.0415(6) 0.0221(5) 0.0288(5) 0.0095(4) 0.0104(4) 0.0070(5)
Cl4 0.0229(7) 0.0448(9) 0.0190(7) 0.000 -0.0021(5) 0.000
B1 0.020(2) 0.017(2) 0.0147(19) -0.0011(16) 0.0035(16) -0.0021(17)
B2 0.019(3) 0.017(3) 0.016(3) 0.000 0.006(2) 0.000
B3 0.025(2) 0.015(2) 0.0169(19) 0.0037(16) 0.0043(16) 0.0006(17)
B4 0.017(3) 0.020(3) 0.020(3) 0.000 0.003(2) 0.000
Al1 0.0291(14) 0.057(2) 0.0263(14) 0.0034(14) 0.0085(11) -0.0109(14)
C1 0.10(2) 0.030(10) 0.066(18) 0.026(10) -0.041(16) -0.037(11)
C2 0.09(2) 0.13(3) 0.036(12) -0.013(13) 0.007(13) -0.075(18)
C3 0.033(5) 0.095(9) 0.039(6) -0.029(6) 0.006(4) 0.006(6)
C4 0.049(6) 0.121(10) 0.079(8) 0.000 0.013(5) 0.000

loop_
_atom_type_symbol
_atom_type_description
_atom_type_scat_dispersion_real
_atom_type_scat_dispersion_imag
_atom_type_scat_source
C C 0.0033 0.0016 'International Tables Vol C Tables 4.2.6.8 and 6.1.1.4'
H H 0.0000 0.0000 'International Tables Vol C Tables 4.2.6.8 and 6.1.1.4'
Al Al 0.0645 0.0514 'International Tables Vol C Tables 4.2.6.8 and 6.1.1.4'
B B 0.0013 0.0007 'International Tables Vol C Tables 4.2.6.8 and 6.1.1.4'
Cl Cl 0.1484 0.1585 'International Tables Vol C Tables 4.2.6.8 and 6.1.1.4'

loop_
_geom_angle_atom_site_label_1
_geom_angle_atom_site_label_2
_geom_angle_atom_site_label_3
_geom_angle
_geom_angle_site_symmetry_1
_geom_angle_site_symmetry_3
B1 Cl1 Al1 104.27(16) . .
B2 Cl2 Al1 103.85(17) . .
B2 Cl2 Al1 103.85(16) . 6_565
Al1 Cl2 Al1 84.26(17) . 6_565
B2 B1 B3 108.0(3) . 2_756
B2 B1 B1 59.55(18) . 6_565
B3 B1 B1 108.6(2) 2_756 6_565
B2 B1 B3 60.0(2) . .
B3 B1 B3 60.6(3) 2_756 .
B1 B1 B3 108.5(2) 6_565 .
B2 B1 B4 108.0(3) . .
B3 B1 B4 60.9(2) 2_756 .
B1 B1 B4 60.10(17) 6_565 .
B3 B1 B4 109.7(3) . .
B2 B1 Cl1 120.1(3) . .
B3 B1 Cl1 123.4(3) 2_756 .
B1 B1 Cl1 120.11(14) 6_565 .
B3 B1 Cl1 121.1(3) . .
B4 B1 Cl1 122.0(3) . .
B1 B2 B1 60.9(4) 6_565 .
B1 B2 B3 110.2(4) 6_565 .
B1 B2 B3 60.7(2) . .
B1 B2 B3 60.7(2) 6_565 6_565
B1 B2 B3 110.2(4) . 6_565
B3 B2 B3 110.7(4) . 6_565
B1 B2 B4 110.1(4) 6_565 5_766
B1 B2 B4 110.1(4) . 5_766
B3 B2 B4 61.2(2) . 5_766
B3 B2 B4 61.2(2) 6_565 5_766
B1 B2 Cl2 119.2(3) 6_565 .
B1 B2 Cl2 119.2(3) . .
B3 B2 Cl2 120.7(2) . .
B3 B2 Cl2 120.7(2) 6_565 .
B4 B2 Cl2 122.1(4) 5_766 .
B2 B3 Cl3 123.1(3) . .
B2 B3 B1 106.0(3) . 2_756
Cl3 B3 B1 123.4(3) . 2_756
B2 B3 B1 59.2(3) . .
Cl3 B3 B1 121.2(3) . .
B1 B3 B1 106.7(3) 2_756 .
B2 B3 B3 106.5(3) . 2_756
Cl3 B3 B3 121.13(15) . 2_756
B1 B3 B3 59.9(3) 2_756 2_756
B1 B3 B3 59.5(3) . 2_756
B2 B3 B4 59.5(3) . 5_766
Cl3 B3 B4 122.6(3) . 5_766
B1 B3 B4 59.8(3) 2_756 5_766
B1 B3 B4 107.6(3) . 5_766
B3 B3 B4 108.3(3) 2_756 5_766
Cl4 B4 B2 123.3(4) . 5_766
Cl4 B4 B1 123.0(3) . 6_565
B2 B4 B1 105.4(4) 5_766 6_565
Cl4 B4 B1 123.0(3) . .
B2 B4 B1 105.4(4) 5_766 .
B1 B4 B1 59.8(3) 6_565 .
Cl4 B4 B3 121.8(2) . 2_756
B2 B4 B3 59.3(2) 5_766 2_756
B1 B4 B3 107.1(4) 6_565 2_756
B1 B4 B3 59.3(2) . 2_756
Cl4 B4 B3 121.8(2) . 5_766
B2 B4 B3 59.3(2) 5_766 5_766
B1 B4 B3 59.3(2) 6_565 5_766
B1 B4 B3 107.1(4) . 5_766
B3 B4 B3 107.6(4) 2_756 5_766
C3 Al1 C1 124.3(12) . .
C3 Al1 C2 124.0(10) . 7_657
C1 Al1 C2 1.3(18) . 7_657
C3 Al1 Cl1 107.4(4) . .
C1 Al1 Cl1 116.1(10) . .
C2 Al1 Cl1 117.2(9) 7_657 .
C3 Al1 Cl2 104.7(4) . .
C1 Al1 Cl2 107.3(9) . .
C2 Al1 Cl2 106.3(9) 7_657 .
Cl1 Al1 Cl2 91.23(10) . .
C2 C1 Al1 115.6(16) . .
C2 C1 H1A 108.4 . .
Al1 C1 H1A 108.4 . .
C2 C1 H1B 108.4 . .
Al1 C1 H1B 108.4 . .
H1A C1 H1B 107.4 . .
C4 C3 Al1 124.9(7) . .
C4 C3 H3A 106.1 . .
Al1 C3 H3A 106.1 . .
C4 C3 H3B 106.1 . .
Al1 C3 H3B 106.1 . .
H3A C3 H3B 106.3 . .

loop_
_geom_bond_atom_site_label_1
_geom_bond_atom_site_label_2
_geom_bond_distance
_geom_bond_site_symmetry_2
Cl1 B1 1.801(4) .
Cl1 Al1 2.479(3) .
Cl2 B2 1.824(6) .
Cl2 Al1 2.490(3) .
Cl2 Al1 2.490(3) 6_565
Cl3 B3 1.777(4) .
Cl4 B4 1.775(6) .
B1 B2 1.759(7) .
B1 B3 1.779(6) 2_756
B1 B1 1.783(9) 6_565
B1 B3 1.786(6) .
B1 B4 1.789(7) .
B2 B3 1.774(6) .
B2 B4 1.779(9) 5_766
B3 B3 1.799(8) 2_756
B3 B4 1.808(6) 5_766
Al1 C3 1.915(11) .
Al1 C1 1.92(2) .
Al1 C2 2.04(4) 7_657
C1 C2 1.562(15) .
C1 H1A 0.9900 .
C1 H1B 0.9900 .
C2 H2A 0.9800 .
C2 H2B 0.9800 .
C2 H2C 0.9800 .
C3 C4 1.545(14) .
C3 H3A 0.9900 .
C3 H3B 0.9900 .
C4 H4A 0.9800 .
C4 H4B 0.9800 .
C4 H4C 0.9800 .
